data_4128705
loop_
_publ_author_name
'Harada, Jun'
'Kawamura, Yuto'
'Takahashi, Yukihiro'
'Uemura, Yohei'
'Hasegawa, Tatsuo'
'Taniguchi, Hiroki'
'Maruyama, Koji'

_publ_section_title
;
 Plastic/Ferroelectric Crystals with Easily Switchable Polarization:
 Low-Voltage Operation, Unprecedentedly High Pyroelectric Performance, and
 Large Piezoelectric Effect in Polycrystalline Forms.
;
_journal_issue 23
_journal_name_full 'Journal of the American Chemical Society'
_journal_page_first 9349
_journal_page_last 9357
_journal_paper_doi 10.1021/jacs.9b03369
_journal_volume 141
_journal_year 2019
_chemical_formula_moiety '4(I0.25 O1), 4(C1.75)'
_chemical_formula_sum 'C6 H12 I N O4'
_chemical_formula_weight 289.07
_space_group_crystal_system cubic
_space_group_IT_number 221
_space_group_name_Hall '-P 4 2 3'
_space_group_name_H-M_alt 'P m -3 m'
_atom_sites_solution_primary direct
_audit_creation_date 2019-02-28
_audit_creation_method
;
Olex2 1.2
(compiled 2018.05.29 svn.r3508 for OlexSys, GUI svn.r5506)
;
_cell_angle_alpha 90
_cell_angle_beta 90
_cell_angle_gamma 90
_cell_formula_units_Z 1
_cell_length_a 6.218(10)
_cell_length_b 6.218(10)
_cell_length_c 6.218(10)
_cell_measurement_reflns_used 1877
_cell_measurement_temperature 270
_cell_measurement_theta_max 20.628
_cell_measurement_theta_min 3.276
_cell_volume 240.4(7)
_computing_cell_refinement 'SAINT v8.34A (Bruker, 2013)'
_computing_data_collection 'Bruker APEX2 2014.1-1 (Bruker, 2014)'
_computing_data_reduction 'SAINT v8.34A (Bruker, 2013)'
_computing_molecular_graphics 'Olex2 (Dolomanov et al., 2009)'
_computing_publication_material 'Olex2 (Dolomanov et al., 2009)'
_computing_structure_refinement 'ShelXL (Sheldrick, 2015)'
_computing_structure_solution 'ShelXS (Sheldrick, 2008)'
_diffrn_ambient_temperature 270
_diffrn_detector_area_resol_mean 8.3333
_diffrn_measured_fraction_theta_full 1.000
_diffrn_measured_fraction_theta_max 1.000
_diffrn_measurement_device_type 'Bruker APEX-II CCD'
_diffrn_measurement_method '\f and \w scans'
_diffrn_radiation_type MoK\a
_diffrn_radiation_wavelength 0.71073
_diffrn_reflns_av_R_equivalents 0.0703
_diffrn_reflns_av_unetI/netI 0.0166
_diffrn_reflns_Laue_measured_fraction_full 1.000
_diffrn_reflns_Laue_measured_fraction_max 1.000
_diffrn_reflns_limit_h_max 4
_diffrn_reflns_limit_h_min 0
_diffrn_reflns_limit_k_max 5
_diffrn_reflns_limit_k_min 0
_diffrn_reflns_limit_l_max 7
_diffrn_reflns_limit_l_min 1
_diffrn_reflns_number 2620
_diffrn_reflns_point_group_measured_fraction_full 1.000
_diffrn_reflns_point_group_measured_fraction_max 1.000
_diffrn_reflns_theta_full 25.242
_diffrn_reflns_theta_max 25.321
_diffrn_reflns_theta_min 3.276
_diffrn_source 'rotating-anode X-ray tube'
_diffrn_standards_number 0
_exptl_absorpt_coefficient_mu 3.310
_exptl_absorpt_correction_T_max 0.683766
_exptl_absorpt_correction_T_min 0.184674
_exptl_absorpt_correction_type multi-scan
_exptl_absorpt_process_details
;
 TWINABS-2012/1 (Bruker,2012) was used for absorption correction.

Final HKLF 4 output contains 2620 reflections, Rint = 0.0703
 (1620 with I > 3sig(I), Rint = 0.0631)
;
_exptl_crystal_colour colourless
_exptl_crystal_colour_primary colourless
_exptl_crystal_density_diffrn 1.997
_exptl_crystal_description plate
_exptl_crystal_F_000 140
_exptl_crystal_size_max 0.32
_exptl_crystal_size_mid 0.31
_exptl_crystal_size_min 0.02
_refine_diff_density_max 0.519
_refine_diff_density_min -0.172
_refine_diff_density_rms 0.107
_refine_ls_extinction_method none
_refine_ls_goodness_of_fit_ref 1.311
_refine_ls_hydrogen_treatment undef
_refine_ls_matrix_type full
_refine_ls_number_parameters 9
_refine_ls_number_reflns 69
_refine_ls_number_restraints 2
_refine_ls_restrained_S_all 1.290
_refine_ls_R_factor_all 0.0497
_refine_ls_R_factor_gt 0.0480
_refine_ls_shift/su_max 0.000
_refine_ls_shift/su_mean 0.000
_refine_ls_structure_factor_coef Fsqd
_refine_ls_weighting_details 'w=1/[\s^2^(Fo^2^)+(0.0522P)^2^+0.2908P] where P=(Fo^2^+2Fc^2^)/3'
_refine_ls_weighting_scheme calc
_refine_ls_wR_factor_gt 0.1151
_refine_ls_wR_factor_ref 0.1153
_reflns_Friedel_coverage 0.000
_reflns_number_gt 63
_reflns_number_total 69
_reflns_threshold_expression 'I > 2\s(I)'
_cod_data_source_file ja9b03369_si_002.cif
_cod_data_source_block 1-ABCH_IO4_270K
_cod_original_cell_volume 240.4(12)
_cod_database_code 4128705
_shelx_shelxl_version_number 2018/3
_shelx_space_group_comment
;
The symmetry employed for this shelxl refinement is uniquely defined
by the following loop, which should always be used as a source of
symmetry information in preference to the above space-group names.
They are only intended as comments.
;
_shelx_estimated_absorpt_t_max 0.937
_shelx_estimated_absorpt_t_min 0.417
_olex2_refinement_description
;
1. Rigid body (RIGU) restrains
 All non-hydrogen atoms
 with sigma for 1-2 distances of 0.004 and sigma for 1-3 distances of 0.004
2. Others
 Fixed Sof: O1(0.08333) C1(0.125) C2(0.02083)
;
_olex2_submission_special_instructions 'No special instructions were received'

loop_
_space_group_symop_operation_xyz
'x, y, z'
'-x, -y, z'
'-x, y, -z'
'x, -y, -z'
'z, x, y'
'z, -x, -y'
'-z, -x, y'
'-z, x, -y'
'y, z, x'
'-y, z, -x'
'y, -z, -x'
'-y, -z, x'
'y, x, -z'
'-y, -x, -z'
'y, -x, z'
'-y, x, z'
'x, z, -y'
'-x, z, y'
'-x, -z, -y'
'x, -z, y'
'z, y, -x'
'z, -y, x'
'-z, y, x'
'-z, -y, -x'
'-x, -y, -z'
'x, y, -z'
'x, -y, z'
'-x, y, z'
'-z, -x, -y'
'-z, x, y'
'z, x, -y'
'z, -x, y'
'-y, -z, -x'
'y, -z, x'
'-y, z, x'
'y, z, -x'
'-y, -x, z'
'y, x, z'
'-y, x, -z'
'y, -x, -z'
'-x, -z, y'
'x, -z, -y'
'x, z, y'
'-x, z, -y'
'-z, -y, x'
'-z, y, -x'
'z, -y, -x'
'z, y, x'

loop_
_atom_site_label
_atom_site_type_symbol
_atom_site_fract_x
_atom_site_fract_y
_atom_site_fract_z
_atom_site_U_iso_or_equiv
_atom_site_adp_type
_atom_site_occupancy
_atom_site_site_symmetry_order
_atom_site_calc_flag
_atom_site_refinement_flags_posn
_atom_site_refinement_flags_adp
_atom_site_refinement_flags_occupancy
I1 I 0.000000 0.000000 0.000000 0.1094(15) Uani 1 48 d S TU P
O1 O 0.000000 0.000000 0.248(7) 0.30(2) Uani 0.6666 8 d S TU P
C1 C 0.350(4) 0.350(4) 0.500000 0.169(15) Uiso 0.5 4 d S TU P
C2 C 0.500000 0.26(2) 0.500000 0.14(4) Uiso 0.1666 8 d S TU P

loop_
_atom_site_aniso_label
_atom_site_aniso_U_11
_atom_site_aniso_U_22
_atom_site_aniso_U_33
_atom_site_aniso_U_23
_atom_site_aniso_U_13
_atom_site_aniso_U_12
I1 0.1094(15) 0.1094(15) 0.1094(15) 0.000 0.000 0.000
O1 0.36(4) 0.36(4) 0.17(3) 0.000 0.000 0.000

loop_
_atom_type_symbol
_atom_type_description
_atom_type_scat_dispersion_real
_atom_type_scat_dispersion_imag
_atom_type_scat_source
C C 0.0033 0.0016 'International Tables Vol C Tables 4.2.6.8 and 6.1.1.4'
H H 0.0000 0.0000 'International Tables Vol C Tables 4.2.6.8 and 6.1.1.4'
N N 0.0061 0.0033 'International Tables Vol C Tables 4.2.6.8 and 6.1.1.4'
O O 0.0106 0.0060 'International Tables Vol C Tables 4.2.6.8 and 6.1.1.4'
I I -0.4742 1.8119 'International Tables Vol C Tables 4.2.6.8 and 6.1.1.4'

loop_
_geom_angle_atom_site_label_1
_geom_angle_atom_site_label_2
_geom_angle_atom_site_label_3
_geom_angle
_geom_angle_site_symmetry_1
_geom_angle_site_symmetry_3
O1 I1 O1 90.0 . 33
O1 I1 O1 90.0 33 5
O1 I1 O1 90.0 . 29
O1 I1 O1 180.0 5 29
O1 I1 O1 90.0 25 5
O1 I1 O1 90.000(2) 5 9
O1 I1 O1 180.0 . 25
O1 I1 O1 90.0 25 29
O1 I1 O1 90.0 . 9
O1 I1 O1 180.0 33 9
O1 I1 O1 90.000(2) 33 25
O1 I1 O1 90.0 25 9
O1 I1 O1 90.0 33 29
O1 I1 O1 90.0 . 5
O1 I1 O1 90.000(2) 29 9
C1 C1 C1 60.0 11_566 31_556
C1 C1 C1 60.001(2) 9 5
C1 C1 C1 90.002(6) 9 3_656
C1 C1 C1 45.001(3) 11_566 27_565
C1 C1 C1 90.001(1) 3_656 27_565
C1 C1 C1 45.001(4) 31_556 3_656
C1 C1 C1 90.001(10) 11_566 9
C1 C1 C1 45.001(4) 5 3_656
C1 C1 C1 90.0 31_556 27_565
C1 C1 C1 45.001(2) 9 27_565
C1 C1 C1 90.001(6) 31_556 5
C1 C1 C1 90.002(2) 5 27_565
C1 C1 C1 90.002(1) 11_566 3_656
C1 C1 C1 120.00(2) 11_566 5
C1 C1 C1 120.003(19) 31_556 9
C1 C1 C2 30.6(6) 5 5
C1 C1 C2 101(3) 9 29_666
C1 C1 C2 30.6(6) 31_556 29_666
C1 C1 C2 101(3) 31_556 5
C1 C1 C2 30.6(6) 11_566 29_666
C1 C1 C2 62(2) 27_565 29_666
C1 C1 C2 62(2) 3_656 5
C1 C1 C2 101(3) 11_566 5
C1 C1 C2 30.6(6) 9 5
C1 C1 C2 101(3) 5 29_666
C1 C1 C2 62(2) 3_656 29_666
C1 C1 C2 62(2) 27_565 5
C2 C1 C1 121(8) 9 3_656
C2 C1 C1 53(4) 9 9
C2 C1 C1 31(8) . 3_656
C2 C1 C1 111(5) . 11_566
C2 C1 C1 111(5) 9 5
C2 C1 C1 53(4) 9 11_566
C2 C1 C1 31(8) 9 27_565
C2 C1 C1 111(5) 9 31_556
C2 C1 C1 53(4) . 5
C2 C1 C1 111(5) . 9
C2 C1 C1 53(4) . 31_556
C2 C1 C1 121(8) . 27_565
C2 C1 C2 81(6) 9 5
C2 C1 C2 97(7) 29_666 5
C2 C1 C2 81(6) . 5
C2 C1 C2 151(10) . 9
C2 C1 C2 81(6) 9 29_666
C2 C1 C2 81(6) . 29_666
C1 C2 C1 91(10) 5 33_666
C1 C2 C1 38(5) 31_556 33_666
C1 C2 C1 91(10) . 33_666
C1 C2 C1 91(10) 31_556 35_655
C1 C2 C1 38(5) 3_656 33_666
C1 C2 C1 38(5) 5 35_655
C1 C2 C1 91(10) . 35_655
C1 C2 C1 56(4) 33_666 11_566
C1 C2 C1 38(5) 3_656 35_655
C1 C2 C1 38(5) . 11_566
C1 C2 C1 38(5) 5 9
C1 C2 C1 56(4) 35_655 9
C1 C2 C1 119(10) . 3_656
C1 C2 C1 91(10) 3_656 9
C1 C2 C1 83(7) 35_655 11_566
C1 C2 C1 91(10) 3_656 11_566
C1 C2 C1 75(7) 31_556 3_656
C1 C2 C1 56(4) 11_566 9
C1 C2 C1 56(4) 33_666 35_655
C1 C2 C1 38(5) . 9
C1 C2 C1 75(7) . 5
C1 C2 C1 75(7) . 31_556
C1 C2 C1 91(10) 5 11_566
C1 C2 C1 83(7) 33_666 9
C1 C2 C1 119(10) 31_556 5
C1 C2 C1 38(5) 31_556 11_566
C1 C2 C1 91(10) 31_556 9
C1 C2 C1 75(7) 3_656 5

loop_
_geom_bond_atom_site_label_1
_geom_bond_atom_site_label_2
_geom_bond_distance
_geom_bond_site_symmetry_2
I1 O1 1.54(4) .
I1 O1 1.54(4) 5
I1 O1 1.54(4) 9
I1 O1 1.54(4) 25
I1 O1 1.54(4) 33
I1 O1 1.54(4) 29
C1 C1 1.32(4) 11_566
C1 C1 1.86(5) 27_565
C1 C1 1.32(4) 31_556
C1 C1 1.32(4) 5
C1 C1 1.86(5) 3_656
C1 C1 1.32(4) 9
C1 C2 1.08(8) 9
C1 C2 1.98(11) 5
C1 C2 1.98(11) 29_666
C1 C2 1.08(8) .

loop_
_geom_torsion_atom_site_label_1
_geom_torsion_atom_site_label_2
_geom_torsion_atom_site_label_3
_geom_torsion_atom_site_label_4
_geom_torsion
_geom_torsion_site_symmetry_1
_geom_torsion_site_symmetry_4
C1 C1 C2 C1 14(8) 11_566 31_556
C1 C1 C2 C1 -112(3) 31_556 9
C1 C1 C2 C1 -126(11) 31_556 5
C1 C1 C2 C1 -21(4) 11_566 33_666
C1 C1 C2 C1 -49(2) 27_565 9
C1 C1 C2 C1 35(3) 5 35_655
C1 C1 C2 C1 112(3) 5 11_566
C1 C1 C2 C1 49(2) 27_565 11_566
C1 C1 C2 C1 0.0 27_565 3_656
C1 C1 C2 C1 28(2) 27_565 33_666
C1 C1 C2 C1 -112(3) 11_566 5
C1 C1 C2 C1 21(4) 9 35_655
C1 C1 C2 C1 -14(8) 9 5
C1 C1 C2 C1 -63(5) 3_656 5
C1 C1 C2 C1 49(2) 9 3_656
C1 C1 C2 C1 112(3) 9 31_556
C1 C1 C2 C1 63(5) 5 3_656
C1 C1 C2 C1 91(8) 5 33_666
C1 C1 C2 C1 63(5) 27_565 31_556
C1 C1 C2 C1 28(2) 3_656 33_666
C1 C1 C2 C1 -77.3(2) 11_566 35_655
C1 C1 C2 C1 -91(8) 31_556 35_655
C1 C1 C2 C1 -49(2) 11_566 3_656
C1 C1 C2 C1 126(11) 5 31_556
C1 C1 C2 C1 -28(2) 3_656 35_655
C1 C1 C2 C1 -28(2) 27_565 35_655
C1 C1 C2 C1 -63(5) 31_556 3_656
C1 C1 C2 C1 -14(8) 31_556 11_566
C1 C1 C2 C1 -99(5) 11_566 9
C1 C1 C2 C1 -63(5) 27_565 5
C1 C1 C2 C1 14(8) 5 9
C1 C1 C2 C1 63(5) 3_656 31_556
C1 C1 C2 C1 77.3(2) 9 33_666
C1 C1 C2 C1 -35(3) 31_556 33_666
C1 C1 C2 C1 99(5) 9 11_566
C1 C1 C2 C1 -49(2) 3_656 9
C1 C1 C2 C1 49(2) 3_656 11_566
C2 C1 C2 C1 -63(5) 9 5
C2 C1 C2 C1 49(2) 5 3_656
C2 C1 C2 C1 63(5) 9 31_556
C2 C1 C2 C1 28(2) 9 33_666
C2 C1 C2 C1 0.00(2) 29_666 11_566
C2 C1 C2 C1 -49(2) 9 9
C2 C1 C2 C1 14(8) 29_666 31_556
C2 C1 C2 C1 -14(8) 5 5
C2 C1 C2 C1 0.00(2) 5 9
C2 C1 C2 C1 -49(2) 29_666 3_656
C2 C1 C2 C1 0.0 9 3_656
C2 C1 C2 C1 99(5) 5 11_566
C2 C1 C2 C1 -28(2) 9 35_655
C2 C1 C2 C1 -112(3) 29_666 5
C2 C1 C2 C1 -77.3(2) 29_666 35_655
C2 C1 C2 C1 112(3) 5 31_556
C2 C1 C2 C1 -21(4) 29_666 33_666
C2 C1 C2 C1 -99(5) 29_666 9
C2 C1 C2 C1 21(4) 5 35_655
C2 C1 C2 C1 77.3(2) 5 33_666
C2 C1 C2 C1 49(2) 9 11_566
